data_7125564
loop_
_publ_author_name
'Berkei, Michael'
'Bickley, Jamie F.'
'Heaton, Brian T.'
'Steiner, Alexander'

_publ_section_title
;
 Polymeric anionic networks using dibromine as a crosslinker; the
 preparation and crystal structure of [(C4H9)4N]2[Pt2Br10].(Br2)7 and
 [(C4H9)4N]2[PtBr4Cl2].(Br2)6.
;
_journal_issue 18
_journal_name_full 'Chemical communications (Cambridge, England)'
_journal_page_first 2180
_journal_page_last 2181
_journal_paper_doi 10.1039/b205712n
_journal_year 2002
_chemical_formula_sum 'C32 H72 Br16 Cl2 N2 Pt'
_chemical_formula_weight 2029.47
_space_group_IT_number 14
_space_group_name_Hall '-P 2ybc'
_space_group_name_H-M_alt 'P 1 21/c 1'
_symmetry_cell_setting monoclinic
_symmetry_space_group_name_H-M 'P 1 21/c 1'
_atom_sites_solution_hydrogens geom
_atom_sites_solution_primary direct
_atom_sites_solution_secondary difmap
_audit_creation_method SHELXL-97
_cell_angle_alpha 90.00
_cell_angle_beta 108.671(11)
_cell_angle_gamma 90.00
_cell_formula_units_Z 2
_cell_length_a 11.604(6)
_cell_length_b 15.530(8)
_cell_length_c 17.764(9)
_cell_measurement_reflns_used 3479
_cell_measurement_temperature 150(2)
_cell_measurement_theta_max 48.038
_cell_measurement_theta_min 4.555
_cell_volume 3033(3)
_computing_cell_refinement SMART
_computing_data_collection 'SMART (Bruker, 2000)'
_computing_data_reduction 'SHELXTL (Bruker, 2000)'
_computing_structure_refinement 'SHELXL97 (Sheldrick, 1997)'
_computing_structure_solution 'SHELXS97 (Sheldrick, 1990)'
_diffrn_ambient_temperature 150(2)
_diffrn_measured_fraction_theta_full 0.998
_diffrn_measured_fraction_theta_max 0.998
_diffrn_measurement_device_type 'Bruker Apex CCD area detector'
_diffrn_measurement_method '\w scans'
_diffrn_radiation_monochromator graphite
_diffrn_radiation_source 'fine-focus sealed tube'
_diffrn_radiation_type MoK\a
_diffrn_radiation_wavelength 0.71073
_diffrn_reflns_av_R_equivalents 0.0638
_diffrn_reflns_av_sigmaI/netI 0.1079
_diffrn_reflns_limit_h_max 12
_diffrn_reflns_limit_h_min -12
_diffrn_reflns_limit_k_max 11
_diffrn_reflns_limit_k_min -16
_diffrn_reflns_limit_l_max 18
_diffrn_reflns_limit_l_min -19
_diffrn_reflns_number 12055
_diffrn_reflns_theta_full 22.49
_diffrn_reflns_theta_max 22.49
_diffrn_reflns_theta_min 1.78
_exptl_absorpt_coefficient_mu 12.966
_exptl_absorpt_correction_T_max 0.4236
_exptl_absorpt_correction_T_min 0.1122
_exptl_absorpt_correction_type empirical
_exptl_absorpt_process_details '(SADABS; Sheldrick, 2000)'
_exptl_crystal_colour red
_exptl_crystal_density_diffrn 2.222
_exptl_crystal_density_method 'not measured'
_exptl_crystal_description Needle
_exptl_crystal_F_000 1900
_exptl_crystal_size_max 0.3
_exptl_crystal_size_mid 0.12
_exptl_crystal_size_min 0.08
_refine_diff_density_max 2.050
_refine_diff_density_min -2.314
_refine_diff_density_rms 0.265
_refine_ls_extinction_method none
_refine_ls_goodness_of_fit_ref 1.082
_refine_ls_hydrogen_treatment mixed
_refine_ls_matrix_type full
_refine_ls_number_parameters 243
_refine_ls_number_reflns 3949
_refine_ls_number_restraints 12
_refine_ls_restrained_S_all 1.083
_refine_ls_R_factor_all 0.0939
_refine_ls_R_factor_gt 0.0822
_refine_ls_shift/su_max 0.003
_refine_ls_shift/su_mean 0.000
_refine_ls_structure_factor_coef Fsqd
_refine_ls_weighting_details 'calc w=1/[\s^2^(Fo^2^)+(0.0000P)^2^+126.5514P] where P=(Fo^2^+2Fc^2^)/3'
_refine_ls_weighting_scheme calc
_refine_ls_wR_factor_gt 0.1979
_refine_ls_wR_factor_ref 0.2059
_reflns_number_gt 3367
_reflns_number_total 3949
_reflns_threshold_expression >2sigma(I)
_cod_data_source_file b205712n.txt
_cod_data_source_block mibe7m
_cod_depositor_comments
;
The following automatic conversions were performed:

data item '_symmetry_cell_setting' value 'Monoclinic' was changed to
'monoclinic' in accordance with the
/home/saulius/struct/COD-crude-data/automatic-downloads/DataCite-retrospective/RSC/depositions/lib/dictionaries/cif_core.dic
dictionary named 'cif_core.dic' version 2.4.2 last updated on
2011-04-26.

Automatic conversion script
Id: cif_fix_values 6909 2019-04-08 15:41:33Z antanas 
;
_cod_original_sg_symbol_H-M 'P 21/c'
_cod_database_code 7125564

loop_
_symmetry_equiv_pos_as_xyz
'x, y, z'
'-x, y+1/2, -z+1/2'
'-x, -y, -z'
'x, -y-1/2, z-1/2'

loop_
_atom_site_label
_atom_site_type_symbol
_atom_site_fract_x
_atom_site_fract_y
_atom_site_fract_z
_atom_site_U_iso_or_equiv
_atom_site_adp_type
_atom_site_occupancy
_atom_site_symmetry_multiplicity
_atom_site_calc_flag
_atom_site_refinement_flags
_atom_site_disorder_assembly
_atom_site_disorder_group
Br1 Br 0.58319(19) 0.14625(14) 0.01469(15) 0.0560(6) Uani 1 1 d . . .
Br2 Br 0.70993(16) -0.05610(13) 0.03603(13) 0.0442(6) Uani 1 1 d . . .
Br3 Br 0.9189(5) 0.2191(5) 0.2974(3) 0.078(2) Uiso 0.641(16) 1 d PD A 1
Br3' Br 0.9536(10) 0.1728(11) 0.2983(6) 0.101(5) Uiso 0.359(16) 1 d PD A 2
Br4 Br 0.7877(3) 0.1595(3) 0.18424(18) 0.1026(12) Uani 1 1 d D . .
Br5 Br 0.72253(18) 0.76311(14) 0.04844(10) 0.0421(5) Uani 1 1 d D . .
Br6 Br 0.7480(3) 0.61245(17) 0.05690(14) 0.0726(8) Uani 1 1 d D . .
Br7 Br 1.0182(2) 0.18972(19) 0.97235(15) 0.0670(7) Uani 1 1 d D . .
Br8 Br 0.8274(2) 0.16045(17) 0.98292(15) 0.0649(7) Uani 1 1 d D . .
C1 C 0.7195(17) 0.6906(14) 0.7667(11) 0.042(5) Uani 1 1 d . C .
H1A H 0.7602 0.7159 0.7307 0.050 Uiso 1 1 calc R . .
H1B H 0.6734 0.6396 0.7395 0.050 Uiso 1 1 calc R . .
C2 C 0.819(2) 0.6595(17) 0.8424(12) 0.061(6) Uani 1 1 d . . .
H2A H 0.8634 0.7098 0.8719 0.073 Uiso 1 1 calc R . .
H2B H 0.7801 0.6292 0.8771 0.073 Uiso 1 1 calc R . .
C3 C 0.905(2) 0.6004(19) 0.8220(14) 0.073(8) Uani 1 1 d . . .
H3A H 0.8595 0.5505 0.7925 0.088 Uiso 1 1 calc R . .
H3B H 0.9419 0.6310 0.7863 0.088 Uiso 1 1 calc R . .
C4 C 1.003(3) 0.569(2) 0.8912(16) 0.091(10) Uani 1 1 d . . .
H4A H 1.0567 0.6169 0.9156 0.137 Uiso 1 1 calc R . .
H4B H 1.0489 0.5244 0.8745 0.137 Uiso 1 1 calc R . .
H4C H 0.9672 0.5449 0.9298 0.137 Uiso 1 1 calc R . .
C5 C 0.693(2) 0.8334(14) 0.8239(11) 0.048(6) Uani 1 1 d . C .
H5A H 0.7346 0.8152 0.8794 0.058 Uiso 1 1 calc R . .
H5B H 0.6293 0.8756 0.8252 0.058 Uiso 1 1 calc R . .
C6 C 0.786(2) 0.8796(15) 0.7924(12) 0.053(6) Uani 1 1 d . . .
H6A H 0.8552 0.8405 0.7968 0.063 Uiso 1 1 calc R . .
H6B H 0.7474 0.8939 0.7356 0.063 Uiso 1 1 calc R . .
C7 C 0.832(3) 0.9600(17) 0.8380(15) 0.072(7) Uani 1 1 d . . .
H7A H 0.8696 0.9457 0.8949 0.086 Uiso 1 1 calc R . .
H7B H 0.7625 0.9993 0.8332 0.086 Uiso 1 1 calc R . .
C8 C 0.924(3) 1.0046(18) 0.8075(18) 0.087(9) Uani 1 1 d . . .
H8A H 0.9912 0.9651 0.8106 0.130 Uiso 1 1 calc R . .
H8B H 0.9556 1.0557 0.8400 0.130 Uiso 1 1 calc R . .
H8C H 0.8850 1.0221 0.7521 0.130 Uiso 1 1 calc R . .
C9 C 0.549(2) 0.7161(15) 0.8244(12) 0.051(6) Uani 1 1 d . C .
H9A H 0.6029 0.7008 0.8784 0.061 Uiso 1 1 calc R . .
H9B H 0.4928 0.7613 0.8306 0.061 Uiso 1 1 calc R . .
C10 C 0.478(2) 0.6408(18) 0.7905(16) 0.068(7) Uani 1 1 d D . .
H10A H 0.5264 0.6057 0.7652 0.082 Uiso 1 1 calc R B 1
H10B H 0.4050 0.6608 0.7476 0.082 Uiso 1 1 calc R B 1
C11 C 0.435(6) 0.582(3) 0.844(3) 0.17(2) Uiso 0.86(5) 1 d PD C 1
H11A H 0.3794 0.5382 0.8100 0.205 Uiso 0.86(5) 1 calc PR C 1
H11B H 0.5059 0.5509 0.8794 0.205 Uiso 0.86(5) 1 calc PR C 1
C12 C 0.374(6) 0.624(4) 0.890(4) 0.17(3) Uiso 0.86(5) 1 d PD C 1
H12A H 0.3496 0.5815 0.9235 0.259 Uiso 0.86(5) 1 calc PR C 1
H12B H 0.3008 0.6527 0.8556 0.259 Uiso 0.86(5) 1 calc PR C 1
H12C H 0.4277 0.6667 0.9245 0.259 Uiso 0.86(5) 1 calc PR C 1
C11' C 0.368(6) 0.626(5) 0.818(6) 0.02(3) Uiso 0.14(5) 1 d PD C 2
H11C H 0.3697 0.6747 0.8543 0.019 Uiso 0.14(5) 1 calc PR C 2
H11D H 0.2971 0.6369 0.7698 0.019 Uiso 0.14(5) 1 calc PR C 2
C12' C 0.338(9) 0.553(5) 0.854(6) 0.02(3) Uiso 0.14(5) 1 d PD C 2
H12D H 0.2616 0.5633 0.8656 0.025 Uiso 0.14(5) 1 calc PR C 2
H12E H 0.4029 0.5405 0.9039 0.025 Uiso 0.14(5) 1 calc PR C 2
H12F H 0.3272 0.5031 0.8184 0.025 Uiso 0.14(5) 1 calc PR C 2
C13 C 0.5487(18) 0.7805(15) 0.6953(11) 0.046(5) Uani 1 1 d . C .
H13A H 0.6008 0.8058 0.6665 0.056 Uiso 1 1 calc R . .
H13B H 0.5128 0.7271 0.6669 0.056 Uiso 1 1 calc R . .
C14 C 0.446(2) 0.8428(16) 0.6897(12) 0.057(6) Uani 1 1 d D . .
H14A H 0.4791 0.8940 0.7227 0.068 Uiso 1 1 calc R . .
H14B H 0.3864 0.8150 0.7110 0.068 Uiso 1 1 calc R . .
C15 C 0.383(2) 0.8708(16) 0.6049(13) 0.063(6) Uani 1 1 d D . .
H15A H 0.4422 0.9022 0.5853 0.075 Uiso 1 1 calc R . .
H15B H 0.3570 0.8189 0.5714 0.075 Uiso 1 1 calc R . .
C16 C 0.279(2) 0.9248(19) 0.5959(17) 0.081(8) Uani 1 1 d D . .
H16A H 0.2217 0.8950 0.6168 0.122 Uiso 1 1 calc R . .
H16B H 0.2402 0.9378 0.5395 0.122 Uiso 1 1 calc R . .
H16C H 0.3056 0.9786 0.6253 0.122 Uiso 1 1 calc R . .
Cl1 Cl 0.5149(5) -0.0039(4) 0.1355(2) 0.0505(15) Uani 1 1 d . . .
N1 N 0.6298(15) 0.7555(11) 0.7777(9) 0.040(4) Uani 1 1 d . . .
Pt1 Pt 0.5000 0.0000 0.0000 0.0259(3) Uani 1 2 d S . .

loop_
_atom_site_aniso_label
_atom_site_aniso_U_11
_atom_site_aniso_U_22
_atom_site_aniso_U_33
_atom_site_aniso_U_23
_atom_site_aniso_U_13
_atom_site_aniso_U_12
Br1 0.0341(12) 0.0415(12) 0.0909(17) -0.0031(12) 0.0177(11) 0.0008(10)
Br2 0.0208(10) 0.0470(12) 0.0642(13) 0.0038(10) 0.0126(9) 0.0088(9)
Br4 0.070(2) 0.157(3) 0.0798(19) -0.054(2) 0.0230(15) -0.017(2)
Br5 0.0420(12) 0.0585(13) 0.0295(9) 0.0073(9) 0.0164(8) 0.0175(10)
Br6 0.109(2) 0.0600(15) 0.0524(14) 0.0097(12) 0.0309(14) 0.0306(15)
Br7 0.0470(14) 0.0906(19) 0.0619(14) 0.0071(14) 0.0156(11) 0.0046(14)
Br8 0.0526(15) 0.0695(16) 0.0749(16) 0.0049(13) 0.0236(12) -0.0023(13)
C1 0.034(11) 0.054(13) 0.038(10) -0.008(10) 0.015(9) 0.014(10)
C2 0.069(17) 0.081(17) 0.041(12) 0.005(12) 0.030(12) 0.009(14)
C3 0.076(18) 0.090(19) 0.054(14) 0.017(14) 0.022(13) 0.045(16)
C4 0.072(19) 0.12(3) 0.082(19) 0.030(18) 0.020(15) 0.058(19)
C5 0.059(14) 0.061(14) 0.029(10) 0.002(10) 0.019(10) 0.015(12)
C6 0.056(15) 0.058(14) 0.044(12) 0.002(11) 0.016(11) 0.013(12)
C7 0.10(2) 0.069(17) 0.057(15) -0.006(13) 0.038(15) -0.004(16)
C8 0.11(2) 0.072(19) 0.084(19) -0.023(16) 0.033(18) -0.008(17)
C9 0.046(13) 0.073(16) 0.044(12) 0.017(11) 0.031(10) 0.017(12)
C10 0.046(15) 0.089(19) 0.085(18) -0.004(16) 0.043(13) -0.005(14)
C13 0.040(12) 0.069(15) 0.032(10) -0.002(10) 0.014(9) 0.009(11)
C14 0.051(14) 0.075(16) 0.048(12) 0.009(12) 0.022(11) 0.034(13)
C15 0.052(15) 0.069(16) 0.061(14) 0.005(13) 0.009(12) 0.005(13)
C16 0.040(15) 0.10(2) 0.09(2) 0.018(17) 0.009(13) 0.024(16)
Cl1 0.058(3) 0.081(4) 0.015(2) 0.005(2) 0.015(2) 0.048(3)
N1 0.046(10) 0.051(10) 0.032(8) -0.007(8) 0.026(8) 0.009(8)
Pt1 0.0189(5) 0.0326(6) 0.0276(5) -0.0005(4) 0.0093(4) 0.0048(4)

loop_
_atom_type_symbol
_atom_type_description
_atom_type_scat_dispersion_real
_atom_type_scat_dispersion_imag
_atom_type_scat_source
C C 0.0033 0.0016 'International Tables Vol C Tables 4.2.6.8 and 6.1.1.4'
H H 0.0000 0.0000 'International Tables Vol C Tables 4.2.6.8 and 6.1.1.4'
N N 0.0061 0.0033 'International Tables Vol C Tables 4.2.6.8 and 6.1.1.4'
Cl Cl 0.1484 0.1585 'International Tables Vol C Tables 4.2.6.8 and 6.1.1.4'
Br Br -0.2901 2.4595 'International Tables Vol C Tables 4.2.6.8 and 6.1.1.4'
Pt Pt -1.7033 8.3905 'International Tables Vol C Tables 4.2.6.8 and 6.1.1.4'

loop_
_geom_angle_atom_site_label_1
_geom_angle_atom_site_label_2
_geom_angle_atom_site_label_3
_geom_angle
_geom_angle_site_symmetry_1
_geom_angle_site_symmetry_3
Br3 Br4 Br3' 20.6(3) . .
N1 C1 C2 116.7(15) . .
C3 C2 C1 110.8(17) . .
C4 C3 C2 114(2) . .
N1 C5 C6 116.5(15) . .
C7 C6 C5 111.2(18) . .
C6 C7 C8 111(2) . .
C10 C9 N1 117.1(17) . .
C9 C10 C11 119(3) . .
C9 C10 C11' 114(4) . .
C11 C10 C11' 40(4) . .
C12 C11 C10 114(4) . .
C12' C11' C10 129(7) . .
C14 C13 N1 117.4(15) . .
C13 C14 C15 111.7(17) . .
C16 C15 C14 114(2) . .
C1 N1 C5 111.9(16) . .
C1 N1 C13 106.6(13) . .
C5 N1 C13 111.2(16) . .
C1 N1 C9 111.3(16) . .
C5 N1 C9 107.0(14) . .
C13 N1 C9 108.8(16) . .
Cl1 Pt1 Cl1 180.0(4) . 3_655
Cl1 Pt1 Br1 90.99(16) . .
Cl1 Pt1 Br1 89.01(16) 3_655 .
Cl1 Pt1 Br1 89.01(16) . 3_655
Cl1 Pt1 Br1 90.99(16) 3_655 3_655
Br1 Pt1 Br1 180.00(4) . 3_655
Cl1 Pt1 Br2 90.99(13) . 3_655
Cl1 Pt1 Br2 89.01(13) 3_655 3_655
Br1 Pt1 Br2 91.31(8) . 3_655
Br1 Pt1 Br2 88.69(8) 3_655 3_655
Cl1 Pt1 Br2 89.01(13) . .
Cl1 Pt1 Br2 90.99(13) 3_655 .
Br1 Pt1 Br2 88.69(8) . .
Br1 Pt1 Br2 91.31(8) 3_655 .
Br2 Pt1 Br2 180.00(13) 3_655 .

loop_
_geom_bond_atom_site_label_1
_geom_bond_atom_site_label_2
_geom_bond_distance
_geom_bond_site_symmetry_2
Br1 Pt1 2.449(2) .
Br2 Pt1 2.471(2) .
Br3 Br4 2.293(5) .
Br3' Br4 2.314(9) .
Br5 Br6 2.357(3) .
Br7 Br8 2.326(4) .
C1 N1 1.51(2) .
C1 C2 1.54(3) .
C2 C3 1.49(3) .
C3 C4 1.46(3) .
C5 N1 1.51(3) .
C5 C6 1.55(3) .
C6 C7 1.49(3) .
C7 C8 1.52(4) .
C9 C10 1.45(3) .
C9 N1 1.56(2) .
C10 C11 1.51(3) .
C10 C11' 1.51(3) .
C11 C12 1.42(3) .
C11' C12' 1.42(3) .
C13 C14 1.51(3) .
C13 N1 1.52(2) .
C14 C15 1.51(3) .
C15 C16 1.43(3) .
Cl1 Pt1 2.358(4) .
Pt1 Cl1 2.358(4) 3_655
Pt1 Br1 2.449(2) 3_655
Pt1 Br2 2.471(2) 3_655

loop_
_geom_torsion_atom_site_label_1
_geom_torsion_atom_site_label_2
_geom_torsion_atom_site_label_3
_geom_torsion_atom_site_label_4
_geom_torsion
N1 C1 C2 C3 -176(2)
C1 C2 C3 C4 179(2)
N1 C5 C6 C7 174.2(19)
C5 C6 C7 C8 179(2)
N1 C9 C10 C11 158(3)
N1 C9 C10 C11' -157(4)
C9 C10 C11 C12 52(6)
C11' C10 C11 C12 -42(7)
C9 C10 C11' C12' -124(9)
C11 C10 C11' C12' -17(8)
N1 C13 C14 C15 173(2)
C13 C14 C15 C16 176(2)
C2 C1 N1 C5 54(2)
C2 C1 N1 C13 175.9(19)
C2 C1 N1 C9 -66(2)
C6 C5 N1 C1 53(2)
C6 C5 N1 C13 -66(2)
C6 C5 N1 C9 175.4(17)
C14 C13 N1 C1 177(2)
C14 C13 N1 C5 -60(2)
C14 C13 N1 C9 57(2)
C10 C9 N1 C1 -58(2)
C10 C9 N1 C5 178.9(19)
C10 C9 N1 C13 59(2)
